data_7209132
loop_
_publ_author_name
'Akpinar, Handan'
'Mague, Joel T.'
'Lahti, Paul M.'

_publ_section_title
;
 A co-crystal of
 2-(1&#x2032;-pyrenyl)-4,4,5,5-tetramethyl-4,5-dihydro-1H-imidazole-3-oxide-1-oxyl
 with octafluoronaphthalene
;
_journal_issue 5
_journal_name_full CrystEngComm
_journal_page_first 831
_journal_paper_doi 10.1039/c2ce26621k
_journal_volume 15
_journal_year 2013
_chemical_formula_moiety '2(C23 H21 N2 O2), C10 F8, 2(C H2 Cl2)'
_chemical_formula_sum 'C58 H46 Cl4 F8 N4 O4'
_chemical_formula_weight 1156.79
_chemical_name_systematic
;
?
;
_space_group_IT_number 14
_symmetry_cell_setting monoclinic
_symmetry_space_group_name_Hall '-P 2yn'
_symmetry_space_group_name_H-M 'P 1 21/n 1'
_atom_sites_solution_hydrogens geom
_atom_sites_solution_primary direct
_atom_sites_solution_secondary difmap
_audit_creation_method SHELXL-97
_cell_angle_alpha 90.00
_cell_angle_beta 107.125(1)
_cell_angle_gamma 90.00
_cell_formula_units_Z 2
_cell_length_a 13.8838(8)
_cell_length_b 10.1039(6)
_cell_length_c 18.7348(11)
_cell_measurement_reflns_used 9857
_cell_measurement_temperature 100(2)
_cell_measurement_theta_max 28.26
_cell_measurement_theta_min 2.53
_cell_volume 2511.6(3)
_computing_cell_refinement 'Bruker SAINT (Bruker-AXS, 2009)'
_computing_data_collection 'Bruker APEX2 (Bruker-AXS, 2010)'
_computing_data_reduction 'Bruker SAINT (Bruker-AXS, 2009)'
_computing_molecular_graphics 'Bruker SHELXTL (Bruker-AXS, 2008)'
_computing_publication_material 'Bruker SHELXTL (Bruker-AXS, 2008)'
_computing_structure_refinement 'SHELXL (Sheldrick, 2008)'
_computing_structure_solution 'SHELXS (Sheldrick, 2008)'
_diffrn_ambient_temperature 100(2)
_diffrn_measured_fraction_theta_full 0.996
_diffrn_measured_fraction_theta_max 0.996
_diffrn_measurement_device_type 'Bruker Smart APEX CCD'
_diffrn_measurement_method '\f and \w scans'
_diffrn_radiation_monochromator graphite
_diffrn_radiation_source 'fine-focus sealed tube'
_diffrn_radiation_type MoK\a
_diffrn_radiation_wavelength 0.71073
_diffrn_reflns_av_R_equivalents 0.0547
_diffrn_reflns_av_sigmaI/netI 0.0339
_diffrn_reflns_limit_h_max 18
_diffrn_reflns_limit_h_min -18
_diffrn_reflns_limit_k_max 12
_diffrn_reflns_limit_k_min -13
_diffrn_reflns_limit_l_max 24
_diffrn_reflns_limit_l_min -24
_diffrn_reflns_number 42521
_diffrn_reflns_theta_full 28.28
_diffrn_reflns_theta_max 28.28
_diffrn_reflns_theta_min 2.16
_exptl_absorpt_coefficient_mu 0.321
_exptl_absorpt_correction_T_max 0.9873
_exptl_absorpt_correction_T_min 0.8284
_exptl_absorpt_correction_type multi-scan
_exptl_absorpt_process_details 'SADABS (Sheldrick, 2009)'
_exptl_crystal_colour violet
_exptl_crystal_density_diffrn 1.530
_exptl_crystal_density_method 'not measured'
_exptl_crystal_description Plate
_exptl_crystal_F_000 1188
_exptl_crystal_size_max 0.21
_exptl_crystal_size_mid 0.21
_exptl_crystal_size_min 0.04
_refine_diff_density_max 0.529
_refine_diff_density_min -0.312
_refine_diff_density_rms 0.063
_refine_ls_extinction_method none
_refine_ls_goodness_of_fit_ref 1.048
_refine_ls_hydrogen_treatment constr
_refine_ls_matrix_type full
_refine_ls_number_parameters 360
_refine_ls_number_reflns 6228
_refine_ls_number_restraints 1
_refine_ls_restrained_S_all 1.048
_refine_ls_R_factor_all 0.0618
_refine_ls_R_factor_gt 0.0442
_refine_ls_shift/su_max 0.001
_refine_ls_shift/su_mean 0.000
_refine_ls_structure_factor_coef Fsqd
_refine_ls_weighting_details 'calc w=1/[\s^2^(Fo^2^)+(0.0440P)^2^+2.0672P] where P=(Fo^2^+2Fc^2^)/3'
_refine_ls_weighting_scheme calc
_refine_ls_wR_factor_gt 0.1029
_refine_ls_wR_factor_ref 0.1161
_reflns_number_gt 4902
_reflns_number_total 6228
_reflns_threshold_expression >2\s(I)
_cod_data_source_file c2ce26621k.txt
_cod_data_source_block pml029_0m
_cod_depositor_comments
;
The following automatic conversions were performed:

'_symmetry_cell_setting' value 'Monoclinic' changed to 'monoclinic'
according to /home/saulius/struct/CIF-dictionaries/cif_core.dic
dictionary named 'cif_core.dic' version 2.4.2 from 2011-04-26.

Automatic conversion script
Id: cif_fix_values 1891 2012-01-12 08:04:46Z andrius 
;
_cod_original_sg_symbol_H-M P2(1)/n
_cod_database_code 7209132

loop_
_symmetry_equiv_pos_as_xyz
'x, y, z'
'-x+1/2, y+1/2, -z+1/2'
'-x, -y, -z'
'x-1/2, -y-1/2, z-1/2'

loop_
_atom_site_label
_atom_site_type_symbol
_atom_site_fract_x
_atom_site_fract_y
_atom_site_fract_z
_atom_site_U_iso_or_equiv
_atom_site_adp_type
_atom_site_occupancy
_atom_site_symmetry_multiplicity
_atom_site_calc_flag
_atom_site_refinement_flags
_atom_site_disorder_assembly
_atom_site_disorder_group
O1 O 0.48149(11) 0.35343(13) 0.30167(8) 0.0281(3) Uani 1 1 d . . .
O2 O 0.37444(10) -0.07066(13) 0.22345(7) 0.0245(3) Uani 1 1 d . . .
N1 N 0.44013(11) 0.23913(15) 0.29787(8) 0.0197(3) Uani 1 1 d . . .
N2 N 0.38786(11) 0.03913(15) 0.25983(8) 0.0190(3) Uani 1 1 d . . .
C1 C 0.43601(13) 0.14698(17) 0.24481(10) 0.0181(3) Uani 1 1 d . . .
C2 C 0.40496(14) 0.18470(17) 0.36038(10) 0.0186(3) Uani 1 1 d . . .
C3 C 0.33903(14) 0.06712(18) 0.32011(10) 0.0197(4) Uani 1 1 d . . .
C4 C 0.50014(16) 0.1413(2) 0.42070(11) 0.0276(4) Uani 1 1 d . . .
H4A H 0.5340 0.0715 0.4009 0.041 Uiso 1 1 calc R . .
H4B H 0.4818 0.1076 0.4640 0.041 Uiso 1 1 calc R . .
H4C H 0.5456 0.2172 0.4359 0.041 Uiso 1 1 calc R . .
C5 C 0.34884(16) 0.28977(19) 0.39034(11) 0.0255(4) Uani 1 1 d . . .
H5A H 0.3954 0.3612 0.4134 0.038 Uiso 1 1 calc R . .
H5B H 0.3210 0.2503 0.4278 0.038 Uiso 1 1 calc R . .
H5C H 0.2939 0.3257 0.3492 0.038 Uiso 1 1 calc R . .
C6 C 0.34149(16) -0.05464(19) 0.36761(11) 0.0268(4) Uani 1 1 d . . .
H6A H 0.2973 -0.1227 0.3378 0.040 Uiso 1 1 calc R . .
H6B H 0.3182 -0.0315 0.4106 0.040 Uiso 1 1 calc R . .
H6C H 0.4106 -0.0886 0.3853 0.040 Uiso 1 1 calc R . .
C7 C 0.23047(14) 0.1071(2) 0.27889(11) 0.0249(4) Uani 1 1 d . . .
H7A H 0.2310 0.1854 0.2481 0.037 Uiso 1 1 calc R . .
H7B H 0.1944 0.1277 0.3153 0.037 Uiso 1 1 calc R . .
H7C H 0.1966 0.0340 0.2469 0.037 Uiso 1 1 calc R . .
C8 C 0.48248(13) 0.16059(17) 0.18432(10) 0.0179(3) Uani 1 1 d . . .
C9 C 0.58630(14) 0.17839(18) 0.20343(10) 0.0201(4) Uani 1 1 d . . .
H9 H 0.6241 0.1865 0.2545 0.024 Uiso 1 1 calc R . .
C10 C 0.63526(14) 0.18437(17) 0.14874(10) 0.0203(4) Uani 1 1 d . . .
H10 H 0.7064 0.1944 0.1629 0.024 Uiso 1 1 calc R . .
C11 C 0.58115(13) 0.17578(16) 0.07318(10) 0.0178(3) Uani 1 1 d . . .
C12 C 0.62997(14) 0.17920(17) 0.01508(10) 0.0200(4) Uani 1 1 d . . .
H12 H 0.7012 0.1871 0.0284 0.024 Uiso 1 1 calc R . .
C13 C 0.57653(14) 0.17135(17) -0.05781(10) 0.0205(4) Uani 1 1 d . . .
H13 H 0.6109 0.1726 -0.0948 0.025 Uiso 1 1 calc R . .
C14 C 0.46801(14) 0.16103(17) -0.08038(10) 0.0190(3) Uani 1 1 d . . .
C15 C 0.41143(15) 0.15464(18) -0.15561(10) 0.0223(4) Uani 1 1 d . . .
H15 H 0.4446 0.1572 -0.1933 0.027 Uiso 1 1 calc R . .
C16 C 0.30743(15) 0.14455(19) -0.17550(11) 0.0243(4) Uani 1 1 d . . .
H16 H 0.2699 0.1413 -0.2268 0.029 Uiso 1 1 calc R . .
C17 C 0.25715(15) 0.13910(18) -0.12142(10) 0.0234(4) Uani 1 1 d . . .
H17 H 0.1858 0.1319 -0.1361 0.028 Uiso 1 1 calc R . .
C18 C 0.31102(14) 0.14411(17) -0.04536(10) 0.0202(4) Uani 1 1 d . . .
C19 C 0.26277(14) 0.13581(18) 0.01233(10) 0.0218(4) Uani 1 1 d . . .
H19 H 0.1915 0.1274 -0.0012 0.026 Uiso 1 1 calc R . .
C20 C 0.31589(13) 0.13960(18) 0.08559(10) 0.0204(4) Uani 1 1 d . . .
H20 H 0.2813 0.1327 0.1223 0.024 Uiso 1 1 calc R . .
C21 C 0.42384(13) 0.15390(16) 0.10882(9) 0.0160(3) Uani 1 1 d . . .
C22 C 0.47437(13) 0.16238(16) 0.05272(10) 0.0169(3) Uani 1 1 d . . .
C23 C 0.41789(13) 0.15641(16) -0.02432(10) 0.0180(3) Uani 1 1 d . . .
C24 C 0.66122(15) 0.51896(18) 0.10477(11) 0.0252(4) Uani 1 1 d . . .
C25 C 0.58386(16) 0.51613(19) 0.13850(11) 0.0260(4) Uani 1 1 d . . .
C26 C 0.48662(15) 0.50477(18) 0.09613(11) 0.0235(4) Uani 1 1 d . . .
C27 C 0.46037(14) 0.49787(17) 0.01730(10) 0.0202(4) Uani 1 1 d . . .
C28 C 0.36014(14) 0.48830(18) -0.02935(11) 0.0231(4) Uani 1 1 d . . .
F1 F 0.75675(9) 0.52668(12) 0.14845(7) 0.0349(3) Uani 1 1 d . . .
F2 F 0.60766(10) 0.52486(12) 0.21309(6) 0.0355(3) Uani 1 1 d . . .
F3 F 0.41421(10) 0.50216(13) 0.13025(7) 0.0345(3) Uani 1 1 d . . .
F4 F 0.28289(9) 0.48704(13) -0.00005(7) 0.0338(3) Uani 1 1 d . . .
Cl1 Cl 0.89458(4) 0.29172(5) 0.13878(3) 0.03414(14) Uani 1 1 d . . .
C29 C 0.98982(17) 0.1697(2) 0.16191(12) 0.0335(5) Uani 0.910(4) 1 d PD A 1
H29A H 0.9641 0.0904 0.1815 0.040 Uiso 0.910(4) 1 calc PR A 1
H29B H 1.0483 0.2039 0.2018 0.040 Uiso 0.910(4) 1 calc PR A 1
Cl2 Cl 1.02916(12) 0.12425(8) 0.08372(4) 0.0346(3) Uani 0.910(4) 1 d PD A 1
C29A C 0.98982(17) 0.1697(2) 0.16191(12) 0.0335(5) Uani 0.090(4) 1 d PD A 2
H29C H 0.9751 0.1014 0.1951 0.040 Uiso 0.090(4) 1 calc PR A 2
H29D H 1.0566 0.2093 0.1865 0.040 Uiso 0.090(4) 1 calc PR A 2
Cl2A Cl 0.9849(11) 0.1022(9) 0.0731(5) 0.0346(3) Uani 0.090(4) 1 d PD A 2

loop_
_atom_site_aniso_label
_atom_site_aniso_U_11
_atom_site_aniso_U_22
_atom_site_aniso_U_33
_atom_site_aniso_U_23
_atom_site_aniso_U_13
_atom_site_aniso_U_12
O1 0.0384(8) 0.0177(6) 0.0323(8) -0.0051(6) 0.0165(6) -0.0085(6)
O2 0.0314(7) 0.0182(6) 0.0235(7) -0.0061(5) 0.0073(6) -0.0041(5)
N1 0.0256(8) 0.0170(7) 0.0177(7) -0.0009(6) 0.0081(6) -0.0019(6)
N2 0.0224(7) 0.0177(7) 0.0158(7) -0.0014(6) 0.0040(6) -0.0003(6)
C1 0.0199(8) 0.0185(8) 0.0143(8) 0.0006(6) 0.0027(6) -0.0001(7)
C2 0.0240(8) 0.0184(8) 0.0140(8) 0.0005(6) 0.0063(7) -0.0004(7)
C3 0.0232(9) 0.0174(8) 0.0197(9) 0.0001(7) 0.0081(7) -0.0011(7)
C4 0.0307(10) 0.0274(10) 0.0202(9) -0.0016(8) 0.0006(8) 0.0005(8)
C5 0.0355(10) 0.0214(9) 0.0224(10) -0.0029(7) 0.0128(8) 0.0008(8)
C6 0.0379(11) 0.0193(9) 0.0270(10) 0.0033(7) 0.0155(9) -0.0008(8)
C7 0.0221(9) 0.0263(10) 0.0269(10) 0.0002(8) 0.0079(8) -0.0008(7)
C8 0.0215(8) 0.0166(8) 0.0158(8) 0.0000(6) 0.0059(7) 0.0007(7)
C9 0.0224(8) 0.0193(8) 0.0165(8) 0.0002(7) 0.0022(7) -0.0013(7)
C10 0.0201(8) 0.0177(8) 0.0230(9) 0.0008(7) 0.0063(7) -0.0007(7)
C11 0.0183(8) 0.0126(8) 0.0226(9) 0.0016(6) 0.0061(7) 0.0010(6)
C12 0.0206(8) 0.0164(8) 0.0234(9) -0.0003(7) 0.0071(7) 0.0000(7)
C13 0.0257(9) 0.0156(8) 0.0230(9) 0.0008(7) 0.0113(7) 0.0005(7)
C14 0.0263(9) 0.0131(8) 0.0179(9) 0.0005(6) 0.0070(7) 0.0018(7)
C15 0.0322(10) 0.0180(8) 0.0171(9) 0.0010(7) 0.0081(7) 0.0018(7)
C16 0.0322(10) 0.0206(9) 0.0169(9) 0.0003(7) 0.0022(7) 0.0025(8)
C17 0.0230(9) 0.0208(9) 0.0224(9) -0.0004(7) 0.0007(7) 0.0024(7)
C18 0.0232(9) 0.0162(8) 0.0201(9) -0.0009(6) 0.0046(7) 0.0016(7)
C19 0.0192(8) 0.0214(9) 0.0220(9) 0.0008(7) 0.0017(7) 0.0022(7)
C20 0.0202(8) 0.0209(9) 0.0203(9) -0.0008(7) 0.0065(7) 0.0023(7)
C21 0.0176(8) 0.0136(7) 0.0160(8) -0.0003(6) 0.0038(6) 0.0010(6)
C22 0.0202(8) 0.0126(7) 0.0179(8) 0.0002(6) 0.0055(7) 0.0015(6)
C23 0.0235(8) 0.0129(8) 0.0170(8) 0.0008(6) 0.0050(7) 0.0021(6)
C24 0.0269(9) 0.0156(8) 0.0281(10) -0.0003(7) 0.0005(8) 0.0025(7)
C25 0.0389(11) 0.0192(9) 0.0178(9) -0.0012(7) 0.0051(8) 0.0059(8)
C26 0.0328(10) 0.0184(9) 0.0220(9) 0.0020(7) 0.0124(8) 0.0057(7)
C27 0.0245(9) 0.0144(8) 0.0238(9) 0.0008(7) 0.0103(7) 0.0027(7)
C28 0.0237(9) 0.0185(9) 0.0288(10) 0.0023(7) 0.0106(8) 0.0033(7)
F1 0.0286(6) 0.0304(6) 0.0362(7) -0.0020(5) -0.0050(5) 0.0034(5)
F2 0.0525(8) 0.0328(7) 0.0175(6) -0.0007(5) 0.0045(5) 0.0090(6)
F3 0.0429(7) 0.0397(7) 0.0285(7) 0.0043(5) 0.0223(6) 0.0096(6)
F4 0.0268(6) 0.0372(7) 0.0417(7) 0.0035(6) 0.0166(5) 0.0020(5)
Cl1 0.0227(2) 0.0364(3) 0.0425(3) 0.0015(2) 0.0084(2) 0.0035(2)
C29 0.0378(11) 0.0382(12) 0.0261(11) 0.0098(9) 0.0117(9) 0.0115(10)
Cl2 0.0526(7) 0.0266(3) 0.0304(3) 0.0043(2) 0.0210(4) 0.0064(4)
C29A 0.0378(11) 0.0382(12) 0.0261(11) 0.0098(9) 0.0117(9) 0.0115(10)
Cl2A 0.0526(7) 0.0266(3) 0.0304(3) 0.0043(2) 0.0210(4) 0.0064(4)

loop_
_atom_type_symbol
_atom_type_description
_atom_type_scat_dispersion_real
_atom_type_scat_dispersion_imag
_atom_type_scat_source
C C 0.0033 0.0016 'International Tables Vol C Tables 4.2.6.8 and 6.1.1.4'
H H 0.0000 0.0000 'International Tables Vol C Tables 4.2.6.8 and 6.1.1.4'
N N 0.0061 0.0033 'International Tables Vol C Tables 4.2.6.8 and 6.1.1.4'
O O 0.0106 0.0060 'International Tables Vol C Tables 4.2.6.8 and 6.1.1.4'
F F 0.0171 0.0103 'International Tables Vol C Tables 4.2.6.8 and 6.1.1.4'
Cl Cl 0.1484 0.1585 'International Tables Vol C Tables 4.2.6.8 and 6.1.1.4'

loop_
_geom_angle_atom_site_label_1
_geom_angle_atom_site_label_2
_geom_angle_atom_site_label_3
_geom_angle
_geom_angle_site_symmetry_1
_geom_angle_site_symmetry_3
O1 N1 C1 125.64(15) . .
O1 N1 C2 122.03(14) . .
C1 N1 C2 111.65(14) . .
O2 N2 C1 126.07(15) . .
O2 N2 C3 122.17(14) . .
C1 N2 C3 111.38(14) . .
N2 C1 N1 108.61(15) . .
N2 C1 C8 126.45(16) . .
N1 C1 C8 124.83(16) . .
N1 C2 C5 110.65(14) . .
N1 C2 C4 105.85(15) . .
C5 C2 C4 110.67(15) . .
N1 C2 C3 100.49(13) . .
C5 C2 C3 114.91(15) . .
C4 C2 C3 113.43(15) . .
N2 C3 C6 110.57(14) . .
N2 C3 C7 105.37(14) . .
C6 C3 C7 111.08(16) . .
N2 C3 C2 100.19(13) . .
C6 C3 C2 115.36(15) . .
C7 C3 C2 113.24(15) . .
C2 C4 H4A 109.5 . .
C2 C4 H4B 109.5 . .
H4A C4 H4B 109.5 . .
C2 C4 H4C 109.5 . .
H4A C4 H4C 109.5 . .
H4B C4 H4C 109.5 . .
C2 C5 H5A 109.5 . .
C2 C5 H5B 109.5 . .
H5A C5 H5B 109.5 . .
C2 C5 H5C 109.5 . .
H5A C5 H5C 109.5 . .
H5B C5 H5C 109.5 . .
C3 C6 H6A 109.5 . .
C3 C6 H6B 109.5 . .
H6A C6 H6B 109.5 . .
C3 C6 H6C 109.5 . .
H6A C6 H6C 109.5 . .
H6B C6 H6C 109.5 . .
C3 C7 H7A 109.5 . .
C3 C7 H7B 109.5 . .
H7A C7 H7B 109.5 . .
C3 C7 H7C 109.5 . .
H7A C7 H7C 109.5 . .
H7B C7 H7C 109.5 . .
C9 C8 C21 120.85(16) . .
C9 C8 C1 118.14(16) . .
C21 C8 C1 121.01(15) . .
C10 C9 C8 120.75(17) . .
C10 C9 H9 119.6 . .
C8 C9 H9 119.6 . .
C9 C10 C11 120.77(16) . .
C9 C10 H10 119.6 . .
C11 C10 H10 119.6 . .
C10 C11 C22 119.04(16) . .
C10 C11 C12 122.12(16) . .
C22 C11 C12 118.84(16) . .
C13 C12 C11 121.42(17) . .
C13 C12 H12 119.3 . .
C11 C12 H12 119.3 . .
C12 C13 C14 121.03(16) . .
C12 C13 H13 119.5 . .
C14 C13 H13 119.5 . .
C15 C14 C23 119.43(17) . .
C15 C14 C13 121.78(16) . .
C23 C14 C13 118.80(16) . .
C16 C15 C14 120.42(17) . .
C16 C15 H15 119.8 . .
C14 C15 H15 119.8 . .
C15 C16 C17 120.95(17) . .
C15 C16 H16 119.5 . .
C17 C16 H16 119.5 . .
C16 C17 C18 120.48(18) . .
C16 C17 H17 119.8 . .
C18 C17 H17 119.8 . .
C17 C18 C23 119.03(17) . .
C17 C18 C19 122.48(17) . .
C23 C18 C19 118.49(16) . .
C20 C19 C18 121.82(17) . .
C20 C19 H19 119.1 . .
C18 C19 H19 119.1 . .
C19 C20 C21 121.15(17) . .
C19 C20 H20 119.4 . .
C21 C20 H20 119.4 . .
C8 C21 C22 118.15(15) . .
C8 C21 C20 123.37(16) . .
C22 C21 C20 118.48(15) . .
C11 C22 C23 119.66(16) . .
C11 C22 C21 120.38(16) . .
C23 C22 C21 119.96(15) . .
C14 C23 C18 119.68(16) . .
C14 C23 C22 120.22(16) . .
C18 C23 C22 120.09(16) . .
F1 C24 C28 120.82(18) . 3_665
F1 C24 C25 118.64(18) . .
C28 C24 C25 120.53(18) 3_665 .
F2 C25 C26 120.90(18) . .
F2 C25 C24 118.92(18) . .
C26 C25 C24 120.18(18) . .
F3 C26 C25 118.69(17) . .
F3 C26 C27 119.86(17) . .
C25 C26 C27 121.45(18) . .
C28 C27 C26 123.60(17) . .
C28 C27 C27 118.1(2) . 3_665
C26 C27 C27 118.3(2) . 3_665
F4 C28 C24 118.01(17) . 3_665
F4 C28 C27 120.57(17) . .
C24 C28 C27 121.42(17) 3_665 .
Cl1 C29 Cl2 111.68(12) . .
Cl1 C29 H29A 109.3 . .
Cl2 C29 H29A 109.3 . .
Cl1 C29 H29B 109.3 . .
Cl2 C29 H29B 109.3 . .
H29A C29 H29B 107.9 . .

loop_
_geom_bond_atom_site_label_1
_geom_bond_atom_site_label_2
_geom_bond_distance
_geom_bond_site_symmetry_2
O1 N1 1.2825(19) .
O2 N2 1.2864(19) .
N1 C1 1.351(2) .
N1 C2 1.500(2) .
N2 C1 1.351(2) .
N2 C3 1.505(2) .
C1 C8 1.466(2) .
C2 C5 1.519(2) .
C2 C4 1.528(3) .
C2 C3 1.553(2) .
C3 C6 1.513(2) .
C3 C7 1.532(3) .
C4 H4A 0.9800 .
C4 H4B 0.9800 .
C4 H4C 0.9800 .
C5 H5A 0.9800 .
C5 H5B 0.9800 .
C5 H5C 0.9800 .
C6 H6A 0.9800 .
C6 H6B 0.9800 .
C6 H6C 0.9800 .
C7 H7A 0.9800 .
C7 H7B 0.9800 .
C7 H7C 0.9800 .
C8 C9 1.391(2) .
C8 C21 1.411(2) .
C9 C10 1.388(2) .
C9 H9 0.9500 .
C10 C11 1.396(3) .
C10 H10 0.9500 .
C11 C22 1.424(2) .
C11 C12 1.442(2) .
C12 C13 1.351(3) .
C12 H12 0.9500 .
C13 C14 1.444(3) .
C13 H13 0.9500 .
C14 C15 1.398(3) .
C14 C23 1.421(2) .
C15 C16 1.385(3) .
C15 H15 0.9500 .
C16 C17 1.390(3) .
C16 H16 0.9500 .
C17 C18 1.402(3) .
C17 H17 0.9500 .
C18 C23 1.424(2) .
C18 C19 1.432(3) .
C19 C20 1.354(3) .
C19 H19 0.9500 .
C20 C21 1.440(2) .
C20 H20 0.9500 .
C21 C22 1.428(2) .
C22 C23 1.427(2) .
C24 F1 1.340(2) .
C24 C28 1.357(3) 3_665
C24 C25 1.398(3) .
C25 F2 1.341(2) .
C25 C26 1.355(3) .
C26 F3 1.341(2) .
C26 C27 1.415(3) .
C27 C28 1.412(3) .
C27 C27 1.433(3) 3_665
C28 F4 1.341(2) .
C28 C24 1.358(3) 3_665
Cl1 C29 1.766(2) .
C29 Cl2 1.768(2) .
C29 H29A 0.9900 .
C29 H29B 0.9900 .

loop_
_geom_hbond_atom_site_label_D
_geom_hbond_atom_site_label_H
_geom_hbond_atom_site_label_A
_geom_hbond_distance_DH
_geom_hbond_distance_HA
_geom_hbond_distance_DA
_geom_hbond_angle_DHA
_geom_hbond_site_symmetry_A
C6 H6B F4 0.98 2.49 3.441(2) 164 2_545
C7 H7B F3 0.98 2.41 3.174(2) 134 2_545
C9 H9 F1 0.95 2.62 3.352(2) 134 2_645
C13 H13 O2 0.95 2.68 3.518(2) 147 3_655

loop_
_geom_torsion_atom_site_label_1
_geom_torsion_atom_site_label_2
_geom_torsion_atom_site_label_3
_geom_torsion_atom_site_label_4
_geom_torsion
_geom_torsion_site_symmetry_1
_geom_torsion_site_symmetry_4
O2 N2 C1 N1 -176.26(16) . .
C3 N2 C1 N1 10.7(2) . .
O2 N2 C1 C8 0.0(3) . .
C3 N2 C1 C8 -173.02(16) . .
O1 N1 C1 N2 179.20(16) . .
C2 N1 C1 N2 8.5(2) . .
O1 N1 C1 C8 2.9(3) . .
C2 N1 C1 C8 -167.81(16) . .
O1 N1 C2 C5 44.4(2) . .
C1 N1 C2 C5 -144.54(16) . .
O1 N1 C2 C4 -75.6(2) . .
C1 N1 C2 C4 95.52(17) . .
O1 N1 C2 C3 166.22(15) . .
C1 N1 C2 C3 -22.71(18) . .
O2 N2 C3 C6 40.6(2) . .
C1 N2 C3 C6 -146.11(16) . .
O2 N2 C3 C7 -79.55(19) . .
C1 N2 C3 C7 93.78(17) . .
O2 N2 C3 C2 162.72(15) . .
C1 N2 C3 C2 -23.94(18) . .
N1 C2 C3 N2 25.80(16) . .
C5 C2 C3 N2 144.58(15) . .
C4 C2 C3 N2 -86.71(17) . .
N1 C2 C3 C6 144.51(15) . .
C5 C2 C3 C6 -96.72(19) . .
C4 C2 C3 C6 32.0(2) . .
N1 C2 C3 C7 -85.93(17) . .
C5 C2 C3 C7 32.8(2) . .
C4 C2 C3 C7 161.55(16) . .
N2 C1 C8 C9 -115.9(2) . .
N1 C1 C8 C9 59.8(2) . .
N2 C1 C8 C21 63.2(3) . .
N1 C1 C8 C21 -121.1(2) . .
C21 C8 C9 C10 -2.7(3) . .
C1 C8 C9 C10 176.33(16) . .
C8 C9 C10 C11 1.5(3) . .
C9 C10 C11 C22 0.8(3) . .
C9 C10 C11 C12 -178.82(16) . .
C10 C11 C12 C13 -179.71(17) . .
C22 C11 C12 C13 0.7(3) . .
C11 C12 C13 C14 0.9(3) . .
C12 C13 C14 C15 179.11(17) . .
C12 C13 C14 C23 -1.3(3) . .
C23 C14 C15 C16 0.3(3) . .
C13 C14 C15 C16 179.89(17) . .
C14 C15 C16 C17 -0.7(3) . .
C15 C16 C17 C18 0.2(3) . .
C16 C17 C18 C23 0.7(3) . .
C16 C17 C18 C19 -178.55(17) . .
C17 C18 C19 C20 179.40(18) . .
C23 C18 C19 C20 0.1(3) . .
C18 C19 C20 C21 0.8(3) . .
C9 C8 C21 C22 1.6(2) . .
C1 C8 C21 C22 -177.43(15) . .
C9 C8 C21 C20 -178.08(16) . .
C1 C8 C21 C20 2.9(3) . .
C19 C20 C21 C8 178.91(17) . .
C19 C20 C21 C22 -0.8(3) . .
C10 C11 C22 C23 178.63(16) . .
C12 C11 C22 C23 -1.8(2) . .
C10 C11 C22 C21 -1.9(2) . .
C12 C11 C22 C21 177.76(15) . .
C8 C21 C22 C11 0.7(2) . .
C20 C21 C22 C11 -179.62(15) . .
C8 C21 C22 C23 -179.82(16) . .
C20 C21 C22 C23 -0.1(2) . .
C15 C14 C23 C18 0.6(2) . .
C13 C14 C23 C18 -179.00(16) . .
C15 C14 C23 C22 179.80(16) . .
C13 C14 C23 C22 0.2(2) . .
C17 C18 C23 C14 -1.1(3) . .
C19 C18 C23 C14 178.20(16) . .
C17 C18 C23 C22 179.69(16) . .
C19 C18 C23 C22 -1.0(2) . .
C11 C22 C23 C14 1.3(2) . .
C21 C22 C23 C14 -178.21(15) . .
C11 C22 C23 C18 -179.49(15) . .
C21 C22 C23 C18 1.0(2) . .
F1 C24 C25 F2 1.8(3) . .
C28 C24 C25 F2 -179.33(17) 3_665 .
F1 C24 C25 C26 -178.22(17) . .
C28 C24 C25 C26 0.6(3) 3_665 .
F2 C25 C26 F3 -0.1(3) . .
C24 C25 C26 F3 179.90(17) . .
F2 C25 C26 C27 178.85(16) . .
C24 C25 C26 C27 -1.1(3) . .
F3 C26 C27 C28 0.1(3) . .
C25 C26 C27 C28 -178.87(18) . .
F3 C26 C27 C27 179.44(19) . 3_665
C25 C26 C27 C27 0.5(3) . 3_665
C26 C27 C28 F4 0.9(3) . .
C27 C27 C28 F4 -178.45(19) 3_665 .
C26 C27 C28 C24 -179.55(18) . 3_665
C27 C27 C28 C24 1.1(3) 3_665 3_665
